data_4341624
loop_
_publ_author_name
'Bacher, Felix'
'D\"om\"ot\"or, Orsolya'
'Kaltenbrunner, Maria'
'Mojovi\'c, Milo\<s'
'Popovi\'c-Bijeli\'c, Ana'
'Gr\"aslund, Astrid'
'Ozarowski, Andrew'
'Filipovic, Lana'
'Radulovi\'c, Sinisa'
'Enyedy, Eva A.'
'Arion, Vladimir B.'

_publ_section_title
;
 Effects of Terminal Dimethylation and Metal Coordination of
 Proline-2-formylpyridine Thiosemicarbazone Hybrids on Lipophilicity,
 Antiproliferative Activity, and hR2 RNR Inhibition.
;
_journal_name_full 'Inorganic chemistry'
_journal_page_first 141112160101001
_journal_paper_doi 10.1021/ic502239u
_journal_year 2014
_chemical_absolute_configuration ad
_chemical_formula_moiety 'C13 H15 N5 O2 S Zn, C H4 O'
_chemical_formula_sum 'C14 H19 N5 O3 S Zn'
_chemical_formula_weight 402.77
_chemical_name_systematic
; 
 ? 
;
_space_group_IT_number 4
_symmetry_cell_setting monoclinic
_symmetry_space_group_name_Hall 'P 2yb'
_symmetry_space_group_name_H-M 'P 1 21 1'
_atom_sites_solution_hydrogens geom
_atom_sites_solution_primary direct
_atom_sites_solution_secondary difmap
_audit_creation_method SHELXL-97
_cell_angle_alpha 90.00
_cell_angle_beta 93.338(3)
_cell_angle_gamma 90.00
_cell_formula_units_Z 4
_cell_length_a 8.2454(4)
_cell_length_b 11.8012(6)
_cell_length_c 16.8293(7)
_cell_measurement_reflns_used 3674
_cell_measurement_temperature 120(2)
_cell_measurement_theta_max 26.65
_cell_measurement_theta_min 2.47
_cell_volume 1634.81(13)
_computing_cell_refinement 'Bruker SAINT'
_computing_data_collection 'Bruker APEX2'
_computing_data_reduction 'Bruker SAINT'
_computing_molecular_graphics 'Bruker SHELXTL'
_computing_publication_material 'Bruker SHELXTL'
_computing_structure_refinement 'SHELXL-97 (Sheldrick, 2008)'
_computing_structure_solution 'SHELXS-97 (Sheldrick, 2008)'
_diffrn_ambient_temperature 120(2)
_diffrn_measured_fraction_theta_full 0.998
_diffrn_measured_fraction_theta_max 0.998
_diffrn_measurement_device_type 'Bruker X8 APEXII CCD'
_diffrn_measurement_method '\f and \w scans'
_diffrn_radiation_monochromator graphite
_diffrn_radiation_source 'fine-focus sealed tube'
_diffrn_radiation_type MoK\a
_diffrn_radiation_wavelength 0.71073
_diffrn_reflns_av_R_equivalents 0.0661
_diffrn_reflns_av_sigmaI/netI 0.0798
_diffrn_reflns_limit_h_max 10
_diffrn_reflns_limit_h_min -10
_diffrn_reflns_limit_k_max 15
_diffrn_reflns_limit_k_min -15
_diffrn_reflns_limit_l_max 22
_diffrn_reflns_limit_l_min -22
_diffrn_reflns_number 23070
_diffrn_reflns_theta_full 28.00
_diffrn_reflns_theta_max 28.00
_diffrn_reflns_theta_min 2.69
_exptl_absorpt_coefficient_mu 1.654
_exptl_absorpt_correction_T_max 0.9368
_exptl_absorpt_correction_T_min 0.8930
_exptl_absorpt_correction_type multi-scan
_exptl_absorpt_process_details SADABS
_exptl_crystal_colour yellow
_exptl_crystal_density_diffrn 1.636
_exptl_crystal_density_method 'not measured'
_exptl_crystal_description block
_exptl_crystal_F_000 832
_exptl_crystal_size_max 0.07
_exptl_crystal_size_mid 0.07
_exptl_crystal_size_min 0.04
_refine_diff_density_max 0.426
_refine_diff_density_min -0.407
_refine_diff_density_rms 0.082
_refine_ls_abs_structure_details 'Flack H D (1983), Acta Cryst. A39, 876-881'
_refine_ls_abs_structure_Flack 0.008(9)
_refine_ls_extinction_method none
_refine_ls_goodness_of_fit_ref 1.019
_refine_ls_hydrogen_treatment constr
_refine_ls_matrix_type full
_refine_ls_number_parameters 453
_refine_ls_number_reflns 7861
_refine_ls_number_restraints 1
_refine_ls_restrained_S_all 1.019
_refine_ls_R_factor_all 0.0618
_refine_ls_R_factor_gt 0.0408
_refine_ls_shift/su_max 0.001
_refine_ls_shift/su_mean 0.000
_refine_ls_structure_factor_coef Fsqd
_refine_ls_weighting_details 'calc w=1/[\s^2^(Fo^2^)+(0.0131P)^2^+0.0000P] where P=(Fo^2^+2Fc^2^)/3'
_refine_ls_weighting_scheme calc
_refine_ls_wR_factor_gt 0.0601
_refine_ls_wR_factor_ref 0.0647
_reflns_number_gt 6168
_reflns_number_total 7861
_reflns_threshold_expression >2sigma(I)
_cod_data_source_file ic502239u_si_002.cif
_cod_data_source_block maka006
_cod_original_sg_symbol_H-M P21
_cod_database_code 4341624

loop_
_symmetry_equiv_pos_as_xyz
'x, y, z'
'-x, y+1/2, -z'

loop_
_atom_site_label
_atom_site_type_symbol
_atom_site_fract_x
_atom_site_fract_y
_atom_site_fract_z
_atom_site_U_iso_or_equiv
_atom_site_adp_type
_atom_site_occupancy
_atom_site_symmetry_multiplicity
_atom_site_calc_flag
_atom_site_refinement_flags
_atom_site_disorder_assembly
_atom_site_disorder_group
Zn1A Zn 0.03028(5) 0.20141(3) 0.06014(2) 0.01626(10) Uani 1 1 d . . .
S1A S 0.29256(10) 0.15082(10) 0.03897(5) 0.0214(2) Uani 1 1 d . . .
O1A O -0.0902(3) 0.0599(2) 0.08217(13) 0.0201(6) Uani 1 1 d . . .
O2A O -0.3156(3) -0.0375(2) 0.05114(14) 0.0223(6) Uani 1 1 d . . .
N1A N -0.1277(4) 0.3196(3) 0.10294(16) 0.0156(7) Uani 1 1 d . . .
N2A N 0.1395(3) 0.2527(3) 0.17288(17) 0.0152(7) Uani 1 1 d . . .
N3A N 0.2909(3) 0.2182(3) 0.19720(16) 0.0162(7) Uani 1 1 d . . .
N4A N 0.5075(3) 0.1196(2) 0.15786(16) 0.0195(8) Uani 1 1 d . . .
H4A1 H 0.5498 0.1253 0.2069 0.023 Uiso 1 1 calc R . .
H4A2 H 0.5607 0.0836 0.1217 0.023 Uiso 1 1 calc R . .
N5A N -0.1578(3) 0.2171(3) -0.04007(15) 0.0149(7) Uani 1 1 d . . .
C1A C -0.2642(4) 0.3450(3) 0.0610(2) 0.0167(8) Uani 1 1 d . . .
C2A C -0.3919(4) 0.3963(3) 0.0963(2) 0.0188(8) Uani 1 1 d . . .
H2A H -0.4899 0.4135 0.0662 0.023 Uiso 1 1 calc R . .
C3A C -0.3743(4) 0.4221(3) 0.1762(2) 0.0213(9) Uani 1 1 d . . .
H3A H -0.4607 0.4580 0.2014 0.026 Uiso 1 1 calc R . .
C4A C -0.2323(4) 0.3962(3) 0.2199(2) 0.0154(8) Uani 1 1 d . . .
H4A H -0.2199 0.4140 0.2750 0.018 Uiso 1 1 calc R . .
C5A C -0.1084(4) 0.3439(3) 0.1818(2) 0.0161(8) Uani 1 1 d . . .
C6A C 0.0499(4) 0.3105(3) 0.2182(2) 0.0153(8) Uani 1 1 d . . .
H6A H 0.0840 0.3300 0.2713 0.018 Uiso 1 1 calc R . .
C7A C 0.3630(4) 0.1652(3) 0.13842(19) 0.0184(9) Uani 1 1 d . . .
C8A C -0.2575(4) 0.3190(3) -0.0262(2) 0.0208(9) Uani 1 1 d . . .
H8AA H -0.3691 0.3067 -0.0494 0.025 Uiso 1 1 calc R . .
H8AB H -0.2110 0.3848 -0.0534 0.025 Uiso 1 1 calc R . .
C9A C -0.0860(4) 0.2215(3) -0.11919(19) 0.0184(9) Uani 1 1 d . . .
H9AA H 0.0145 0.2676 -0.1169 0.022 Uiso 1 1 calc R . .
H9AB H -0.1641 0.2536 -0.1601 0.022 Uiso 1 1 calc R . .
C10A C -0.0496(4) 0.0991(3) -0.1368(2) 0.0202(9) Uani 1 1 d . . .
H10C H 0.0481 0.0723 -0.1053 0.024 Uiso 1 1 calc R . .
H10D H -0.0343 0.0871 -0.1941 0.024 Uiso 1 1 calc R . .
C11A C -0.2022(4) 0.0406(3) -0.1113(2) 0.0213(9) Uani 1 1 d . . .
H11C H -0.1798 -0.0394 -0.0968 0.026 Uiso 1 1 calc R . .
H11D H -0.2892 0.0431 -0.1543 0.026 Uiso 1 1 calc R . .
C12A C -0.2510(4) 0.1092(3) -0.0380(2) 0.0153(8) Uani 1 1 d . . .
H12A H -0.3697 0.1267 -0.0441 0.018 Uiso 1 1 calc R . .
C13A C -0.2170(4) 0.0383(3) 0.0385(2) 0.0164(8) Uani 1 1 d . . .
Zn1B Zn 0.95168(5) 0.15050(3) 0.44259(2) 0.01587(10) Uani 1 1 d . . .
S1B S 0.75795(12) 0.29455(9) 0.44208(5) 0.0228(2) Uani 1 1 d . . .
O1B O 0.9050(3) 0.0468(2) 0.53096(13) 0.0197(6) Uani 1 1 d . . .
O2B O 0.9619(3) 0.0133(2) 0.65959(14) 0.0267(7) Uani 1 1 d . . .
N1B N 1.1185(3) 0.0675(3) 0.37523(16) 0.0155(7) Uani 1 1 d . . .
N2B N 0.8244(4) 0.1176(3) 0.33060(16) 0.0163(7) Uani 1 1 d . . .
N3B N 0.6733(3) 0.1596(3) 0.31275(16) 0.0180(7) Uani 1 1 d . . .
N4B N 0.4896(3) 0.2880(3) 0.34970(16) 0.0192(7) Uani 1 1 d . . .
H4B1 H 0.4254 0.2648 0.3094 0.023 Uiso 1 1 calc R . .
H4B2 H 0.4575 0.3423 0.3810 0.023 Uiso 1 1 calc R . .
N5B N 1.1836(3) 0.1711(2) 0.51651(15) 0.0158(7) Uani 1 1 d . . .
C1B C 1.2657(4) 0.0473(3) 0.4060(2) 0.0178(8) Uani 1 1 d . . .
C2B C 1.3763(5) -0.0126(3) 0.3618(2) 0.0229(9) Uani 1 1 d . . .
H2B H 1.4832 -0.0273 0.3836 0.027 Uiso 1 1 calc R . .
C3B C 1.3287(5) -0.0498(3) 0.2870(2) 0.0254(10) Uani 1 1 d . . .
H3B H 1.4027 -0.0902 0.2562 0.031 Uiso 1 1 calc R . .
C4B C 1.1720(5) -0.0282(3) 0.2561(2) 0.0210(9) Uani 1 1 d . . .
H4B H 1.1374 -0.0537 0.2043 0.025 Uiso 1 1 calc R . .
C5B C 1.0665(4) 0.0314(3) 0.3022(2) 0.0174(9) Uani 1 1 d . . .
C6B C 0.9004(4) 0.0633(3) 0.2778(2) 0.0179(9) Uani 1 1 d . . .
H6B H 0.8518 0.0454 0.2268 0.021 Uiso 1 1 calc R . .
C7B C 0.6351(4) 0.2411(3) 0.3633(2) 0.0173(9) Uani 1 1 d . . .
C8B C 1.3042(4) 0.0882(3) 0.4899(2) 0.0192(8) Uani 1 1 d . . .
H8BA H 1.3077 0.0223 0.5264 0.023 Uiso 1 1 calc R . .
H8BB H 1.4131 0.1237 0.4930 0.023 Uiso 1 1 calc R . .
C9B C 1.2431(5) 0.2901(3) 0.5167(2) 0.0213(9) Uani 1 1 d . . .
H9BA H 1.1862 0.3341 0.4735 0.026 Uiso 1 1 calc R . .
H9BB H 1.3613 0.2923 0.5093 0.026 Uiso 1 1 calc R . .
C10B C 1.2064(5) 0.3382(4) 0.5977(2) 0.0339(11) Uani 1 1 d . . .
H10A H 1.3050 0.3383 0.6342 0.041 Uiso 1 1 calc R . .
H10B H 1.1644 0.4166 0.5926 0.041 Uiso 1 1 calc R . .
C11B C 1.0793(5) 0.2599(4) 0.6276(2) 0.0237(10) Uani 1 1 d . . .
H11A H 0.9695 0.2809 0.6055 0.028 Uiso 1 1 calc R . .
H11B H 1.0805 0.2607 0.6864 0.028 Uiso 1 1 calc R . .
C12B C 1.1299(4) 0.1452(4) 0.59709(18) 0.0162(7) Uani 1 1 d . . .
H12B H 1.2239 0.1158 0.6313 0.019 Uiso 1 1 calc R . .
C13B C 0.9903(4) 0.0598(3) 0.5963(2) 0.0207(9) Uani 1 1 d . . .
C14A C 0.3534(5) 0.2296(4) 0.8215(2) 0.0325(12) Uani 1 1 d . . .
H14A H 0.2926 0.1813 0.7828 0.049 Uiso 1 1 calc R . .
H14B H 0.3284 0.2073 0.8755 0.049 Uiso 1 1 calc R . .
H14C H 0.4701 0.2208 0.8151 0.049 Uiso 1 1 calc R . .
O3A O 0.3091(5) 0.3427(3) 0.80856(18) 0.0592(11) Uani 1 1 d . . .
H3AA H 0.2997 0.3750 0.8525 0.089 Uiso 1 1 calc R . .
O3B O 0.3763(7) 0.5276(5) 0.3317(4) 0.0386(17) Uani 0.60 1 d P A 1
H3C H 0.2870 0.5114 0.3079 0.058 Uiso 0.60 1 d PR A 1
C14B C 0.3851(16) 0.6425(8) 0.3441(8) 0.032(3) Uani 0.60 1 d P A 1
H14G H 0.3088 0.6809 0.3063 0.048 Uiso 0.60 1 d PR A 1
H14H H 0.4957 0.6689 0.3363 0.048 Uiso 0.60 1 d PR A 1
H14I H 0.3568 0.6598 0.3986 0.048 Uiso 0.60 1 d PR A 1
O3X O 0.3886(7) 0.5058(6) 0.4100(4) 0.0269(16) Uani 0.40 1 d P B 2
H3X H 0.2955 0.5057 0.4278 0.040 Uiso 0.40 1 d PR B 2
C14X C 0.398(2) 0.5897(13) 0.3540(11) 0.035(5) Uani 0.40 1 d P B 2
H14D H 0.3143 0.5777 0.3111 0.052 Uiso 0.40 1 d PR B 2
H14E H 0.5055 0.5883 0.3321 0.052 Uiso 0.40 1 d PR B 2
H14F H 0.3809 0.6634 0.3791 0.052 Uiso 0.40 1 d PR B 2

loop_
_atom_site_aniso_label
_atom_site_aniso_U_11
_atom_site_aniso_U_22
_atom_site_aniso_U_33
_atom_site_aniso_U_23
_atom_site_aniso_U_13
_atom_site_aniso_U_12
Zn1A 0.0171(2) 0.0166(3) 0.0149(2) -0.0017(2) -0.00134(16) 0.0016(2)
S1A 0.0176(4) 0.0312(5) 0.0154(4) -0.0022(5) 0.0004(3) 0.0033(5)
O1A 0.0224(14) 0.0217(15) 0.0155(13) 0.0021(11) -0.0037(11) -0.0033(12)
O2A 0.0229(15) 0.0227(16) 0.0214(14) 0.0020(12) 0.0010(11) -0.0062(12)
N1A 0.0177(17) 0.0137(18) 0.0154(15) 0.0001(13) 0.0006(12) 0.0012(14)
N2A 0.0134(16) 0.0140(18) 0.0182(16) 0.0010(13) 0.0022(13) -0.0009(13)
N3A 0.0112(15) 0.023(2) 0.0147(14) -0.0003(14) -0.0008(11) 0.0031(14)
N4A 0.0149(16) 0.028(2) 0.0152(15) -0.0052(14) -0.0001(12) 0.0039(14)
N5A 0.0186(15) 0.0137(18) 0.0125(15) 0.0020(14) 0.0003(12) 0.0004(14)
C1A 0.020(2) 0.011(2) 0.0189(19) -0.0015(16) -0.0035(15) 0.0033(16)
C2A 0.017(2) 0.017(2) 0.023(2) 0.0020(17) -0.0036(15) 0.0058(16)
C3A 0.021(2) 0.017(2) 0.026(2) -0.0003(18) 0.0060(16) -0.0012(17)
C4A 0.018(2) 0.014(2) 0.0136(18) 0.0007(15) -0.0012(15) -0.0013(17)
C5A 0.0169(19) 0.010(2) 0.0210(19) 0.0033(16) -0.0001(15) -0.0045(16)
C6A 0.021(2) 0.013(2) 0.0113(17) 0.0026(15) -0.0001(15) -0.0025(17)
C7A 0.0186(18) 0.019(2) 0.0176(17) -0.0006(16) -0.0002(14) -0.0029(17)
C8A 0.023(2) 0.020(2) 0.019(2) 0.0018(17) -0.0055(15) 0.0065(17)
C9A 0.022(2) 0.023(3) 0.0107(17) 0.0021(16) 0.0039(14) -0.0022(17)
C10A 0.023(2) 0.024(2) 0.0141(19) -0.0007(17) 0.0049(16) 0.0050(18)
C11A 0.027(2) 0.018(2) 0.019(2) -0.0046(17) 0.0004(16) -0.0052(18)
C12A 0.0129(19) 0.016(2) 0.0164(18) -0.0014(16) -0.0010(14) -0.0001(16)
C13A 0.022(2) 0.013(2) 0.0153(18) -0.0024(16) 0.0062(15) 0.0060(17)
Zn1B 0.0182(2) 0.0163(2) 0.0131(2) -0.0002(2) 0.00097(16) 0.0009(2)
S1B 0.0252(6) 0.0213(6) 0.0211(5) -0.0056(4) -0.0044(4) 0.0050(5)
O1B 0.0196(14) 0.0190(15) 0.0205(13) 0.0019(11) 0.0016(11) 0.0001(12)
O2B 0.0317(16) 0.0283(17) 0.0204(14) 0.0114(12) 0.0050(12) -0.0017(13)
N1B 0.0169(16) 0.0163(18) 0.0135(15) 0.0003(13) 0.0014(12) -0.0017(14)
N2B 0.0202(17) 0.0129(19) 0.0160(15) -0.0001(13) 0.0016(13) -0.0008(13)
N3B 0.0160(15) 0.0199(19) 0.0179(14) 0.0008(15) -0.0005(12) 0.0008(15)
N4B 0.0186(17) 0.0238(19) 0.0149(15) -0.0051(14) -0.0030(12) 0.0025(15)
N5B 0.0190(15) 0.013(2) 0.0158(14) 0.0024(12) 0.0028(11) 0.0018(13)
C1B 0.022(2) 0.009(2) 0.022(2) 0.0010(16) 0.0008(16) -0.0010(16)
C2B 0.022(2) 0.018(2) 0.029(2) 0.0015(18) 0.0046(17) 0.0043(17)
C3B 0.026(2) 0.019(2) 0.032(2) 0.0004(19) 0.0130(19) 0.0054(19)
C4B 0.030(2) 0.017(2) 0.0158(19) -0.0007(16) 0.0064(17) -0.0051(18)
C5B 0.027(2) 0.009(2) 0.0171(19) -0.0003(16) 0.0071(16) -0.0009(17)
C6B 0.026(2) 0.017(2) 0.0105(17) -0.0001(16) -0.0016(15) -0.0035(18)
C7B 0.0130(18) 0.023(2) 0.0165(18) 0.0036(16) 0.0027(14) -0.0001(16)
C8B 0.017(2) 0.018(2) 0.0224(19) 0.0011(17) 0.0014(15) 0.0021(16)
C9B 0.026(2) 0.017(2) 0.021(2) 0.0014(17) 0.0020(16) -0.0048(18)
C10B 0.051(3) 0.024(3) 0.028(2) -0.002(2) 0.007(2) -0.002(2)
C11B 0.026(2) 0.028(3) 0.016(2) -0.0042(18) -0.0017(17) 0.0012(19)
C12B 0.0174(18) 0.019(2) 0.0124(16) 0.0014(18) -0.0004(13) 0.0005(19)
C13B 0.023(2) 0.020(2) 0.020(2) -0.0009(17) 0.0042(17) 0.0039(18)
C14A 0.033(2) 0.037(3) 0.027(2) -0.004(2) 0.0019(18) 0.001(2)
O3A 0.124(3) 0.026(2) 0.0265(18) 0.0015(15) -0.001(2) 0.005(2)
O3B 0.026(3) 0.043(5) 0.047(4) -0.015(3) 0.002(3) 0.010(3)
C14B 0.025(5) 0.030(6) 0.042(6) 0.006(6) 0.009(4) -0.011(6)
O3X 0.014(4) 0.034(5) 0.033(4) -0.005(3) -0.003(3) 0.006(3)
C14X 0.039(9) 0.045(14) 0.020(8) -0.001(10) 0.001(6) -0.015(12)

loop_
_atom_type_symbol
_atom_type_description
_atom_type_scat_dispersion_real
_atom_type_scat_dispersion_imag
_atom_type_scat_source
C C 0.0033 0.0016 'International Tables Vol C Tables 4.2.6.8 and 6.1.1.4'
H H 0.0000 0.0000 'International Tables Vol C Tables 4.2.6.8 and 6.1.1.4'
N N 0.0061 0.0033 'International Tables Vol C Tables 4.2.6.8 and 6.1.1.4'
O O 0.0106 0.0060 'International Tables Vol C Tables 4.2.6.8 and 6.1.1.4'
S S 0.1246 0.1234 'International Tables Vol C Tables 4.2.6.8 and 6.1.1.4'
Zn Zn 0.2839 1.4301 'International Tables Vol C Tables 4.2.6.8 and 6.1.1.4'

loop_
_geom_angle_atom_site_label_1
_geom_angle_atom_site_label_2
_geom_angle_atom_site_label_3
_geom_angle
O1A Zn1A N1A 99.77(11)
O1A Zn1A N2A 105.14(10)
N1A Zn1A N2A 75.00(12)
O1A Zn1A N5A 82.97(10)
N1A Zn1A N5A 77.48(11)
N2A Zn1A N5A 152.23(11)
O1A Zn1A S1A 107.26(8)
N1A Zn1A S1A 148.20(9)
N2A Zn1A S1A 81.92(8)
N5A Zn1A S1A 121.66(7)
C7A S1A Zn1A 95.15(11)
C13A O1A Zn1A 117.7(2)
C1A N1A C5A 121.3(3)
C1A N1A Zn1A 120.0(2)
C5A N1A Zn1A 116.3(2)
C6A N2A N3A 122.1(3)
C6A N2A Zn1A 116.7(3)
N3A N2A Zn1A 121.1(2)
C7A N3A N2A 111.0(3)
C7A N4A H4A1 120.0
C7A N4A H4A2 120.0
H4A1 N4A H4A2 120.0
C8A N5A C9A 111.4(3)
C8A N5A C12A 113.5(2)
C9A N5A C12A 106.4(3)
C8A N5A Zn1A 108.4(2)
C9A N5A Zn1A 112.6(2)
C12A N5A Zn1A 104.4(2)
N1A C1A C2A 121.0(3)
N1A C1A C8A 113.2(3)
C2A C1A C8A 125.7(3)
C1A C2A C3A 118.5(3)
C1A C2A H2A 120.7
C3A C2A H2A 120.7
C2A C3A C4A 120.6(3)
C2A C3A H3A 119.7
C4A C3A H3A 119.7
C3A C4A C5A 118.5(3)
C3A C4A H4A 120.7
C5A C4A H4A 120.7
N1A C5A C4A 120.0(3)
N1A C5A C6A 113.8(3)
C4A C5A C6A 126.2(3)
N2A C6A C5A 115.0(3)
N2A C6A H6A 122.5
C5A C6A H6A 122.5
N4A C7A N3A 115.9(3)
N4A C7A S1A 116.0(2)
N3A C7A S1A 128.0(3)
N5A C8A C1A 111.8(3)
N5A C8A H8AA 109.2
C1A C8A H8AA 109.2
N5A C8A H8AB 109.2
C1A C8A H8AB 109.2
H8AA C8A H8AB 107.9
N5A C9A C10A 103.6(3)
N5A C9A H9AA 111.0
C10A C9A H9AA 111.0
N5A C9A H9AB 111.0
C10A C9A H9AB 111.0
H9AA C9A H9AB 109.0
C9A C10A C11A 101.6(3)
C9A C10A H10C 111.4
C11A C10A H10C 111.4
C9A C10A H10D 111.4
C11A C10A H10D 111.4
H10C C10A H10D 109.3
C10A C11A C12A 104.2(3)
C10A C11A H11C 110.9
C12A C11A H11C 110.9
C10A C11A H11D 110.9
C12A C11A H11D 110.9
H11C C11A H11D 108.9
N5A C12A C13A 114.4(3)
N5A C12A C11A 105.7(3)
C13A C12A C11A 109.7(3)
N5A C12A H12A 109.0
C13A C12A H12A 109.0
C11A C12A H12A 109.0
O2A C13A O1A 125.0(3)
O2A C13A C12A 116.5(3)
O1A C13A C12A 118.5(3)
O1B Zn1B N1B 106.38(11)
O1B Zn1B N2B 116.26(11)
N1B Zn1B N2B 74.93(11)
O1B Zn1B N5B 81.17(10)
N1B Zn1B N5B 77.46(11)
N2B Zn1B N5B 150.59(10)
O1B Zn1B S1B 106.85(7)
N1B Zn1B S1B 144.74(8)
N2B Zn1B S1B 80.11(8)
N5B Zn1B S1B 119.13(8)
C7B S1B Zn1B 96.14(13)
C13B O1B Zn1B 116.7(2)
C1B N1B C5B 122.7(3)
C1B N1B Zn1B 119.7(2)
C5B N1B Zn1B 117.5(2)
C6B N2B N3B 120.4(3)
C6B N2B Zn1B 117.7(3)
N3B N2B Zn1B 121.7(2)
C7B N3B N2B 111.7(3)
C7B N4B H4B1 120.0
C7B N4B H4B2 120.0
H4B1 N4B H4B2 120.0
C8B N5B C12B 112.4(3)
C8B N5B C9B 113.4(3)
C12B N5B C9B 108.0(3)
C8B N5B Zn1B 109.1(2)
C12B N5B Zn1B 101.27(19)
C9B N5B Zn1B 112.1(2)
N1B C1B C2B 119.8(3)
N1B C1B C8B 116.8(3)
C2B C1B C8B 123.4(3)
C3B C2B C1B 119.3(4)
C3B C2B H2B 120.4
C1B C2B H2B 120.4
C2B C3B C4B 119.7(3)
C2B C3B H3B 120.1
C4B C3B H3B 120.1
C3B C4B C5B 118.9(4)
C3B C4B H4B 120.5
C5B C4B H4B 120.5
N1B C5B C4B 119.5(4)
N1B C5B C6B 114.8(3)
C4B C5B C6B 125.6(3)
N2B C6B C5B 114.9(3)
N2B C6B H6B 122.5
C5B C6B H6B 122.5
N4B C7B N3B 115.8(3)
N4B C7B S1B 117.4(3)
N3B C7B S1B 126.8(3)
N5B C8B C1B 112.7(3)
N5B C8B H8BA 109.1
C1B C8B H8BA 109.1
N5B C8B H8BB 109.1
C1B C8B H8BB 109.1
H8BA C8B H8BB 107.8
N5B C9B C10B 105.8(3)
N5B C9B H9BA 110.6
C10B C9B H9BA 110.6
N5B C9B H9BB 110.6
C10B C9B H9BB 110.6
H9BA C9B H9BB 108.7
C11B C10B C9B 104.3(3)
C11B C10B H10A 110.9
C9B C10B H10A 110.9
C11B C10B H10B 110.9
C9B C10B H10B 110.9
H10A C10B H10B 108.9
C10B C11B C12B 103.0(3)
C10B C11B H11A 111.2
C12B C11B H11A 111.2
C10B C11B H11B 111.2
C12B C11B H11B 111.2
H11A C11B H11B 109.1
N5B C12B C11B 103.2(3)
N5B C12B C13B 113.1(3)
C11B C12B C13B 111.7(3)
N5B C12B H12B 109.5
C11B C12B H12B 109.5
C13B C12B H12B 109.5
O2B C13B O1B 124.6(4)
O2B C13B C12B 117.8(3)
O1B C13B C12B 117.5(3)
O3A C14A H14A 109.5
O3A C14A H14B 109.5
H14A C14A H14B 109.5
O3A C14A H14C 109.5
H14A C14A H14C 109.5
H14B C14A H14C 109.5
C14A O3A H3AA 109.5
C14B O3B H3C 109.6
C14B O3B H14D 52.8
H3C O3B H14D 57.9
C14B O3B H14E 54.0
H3C O3B H14E 146.4
H14D O3B H14E 95.4
O3B C14B H14G 109.4
O3B C14B H14H 109.5
H14G C14B H14H 109.5
O3B C14B H14I 109.5
H14G C14B H14I 109.5
H14H C14B H14I 109.5
O3B C14B H14D 37.9
H14G C14B H14D 71.9
H14H C14B H14D 128.8
H14I C14B H14D 118.2
O3B C14B H14E 59.2
H14G C14B H14E 129.6
H14H C14B H14E 50.6
H14I C14B H14E 120.7
H14D C14B H14E 87.9
O3B C14B H14F 120.9
H14G C14B H14F 110.7
H14H C14B H14F 95.8
H14I C14B H14F 14.7
H14D C14B H14F 132.9
H14E C14B H14F 116.5
C14X O3X H3X 109.6
O3X C14X H3C 81.5
O3X C14X H14G 146.6
H3C C14X H14G 84.2
O3X C14X H14H 138.4
H3C C14X H14H 135.1
H14G C14X H14H 69.5
O3X C14X H14I 92.3
H3C C14X H14I 125.2
H14G C14X H14I 71.9
H14H C14X H14I 81.1
O3X C14X H14D 109.6
H3C C14X H14D 30.6
H14G C14X H14D 53.9
H14H C14X H14D 111.1
H14I C14X H14D 110.7
O3X C14X H14E 109.6
H3C C14X H14E 109.6
H14G C14X H14E 103.6
H14H C14X H14E 47.9
H14I C14X H14E 123.5
H14D C14X H14E 109.5
O3X C14X H14F 109.2
H3C C14X H14F 132.5
H14G C14X H14F 61.2
H14H C14X H14F 64.0
H14I C14X H14F 18.3
H14D C14X H14F 109.5
H14E C14X H14F 109.5

loop_
_geom_bond_atom_site_label_1
_geom_bond_atom_site_label_2
_geom_bond_distance
Zn1A O1A 1.989(2)
Zn1A N1A 2.066(3)
Zn1A N2A 2.140(3)
Zn1A N5A 2.231(3)
Zn1A S1A 2.2913(9)
S1A C7A 1.748(3)
O1A C13A 1.268(4)
O2A C13A 1.235(4)
N1A C1A 1.328(4)
N1A C5A 1.358(4)
N2A C6A 1.288(4)
N2A N3A 1.354(4)
N3A C7A 1.338(4)
N4A C7A 1.331(4)
N4A H4A1 0.8800
N4A H4A2 0.8800
N5A C8A 1.483(4)
N5A C9A 1.489(4)
N5A C12A 1.488(4)
C1A C2A 1.379(5)
C1A C8A 1.503(5)
C2A C3A 1.378(5)
C2A H2A 0.9500
C3A C4A 1.381(5)
C3A H3A 0.9500
C4A C5A 1.384(5)
C4A H4A 0.9500
C5A C6A 1.463(5)
C6A H6A 0.9500
C8A H8AA 0.9900
C8A H8AB 0.9900
C9A C10A 1.508(5)
C9A H9AA 0.9900
C9A H9AB 0.9900
C10A C11A 1.518(5)
C10A H10C 0.9900
C10A H10D 0.9900
C11A C12A 1.547(5)
C11A H11C 0.9900
C11A H11D 0.9900
C12A C13A 1.547(5)
C12A H12A 1.0000
Zn1B O1B 1.981(2)
Zn1B N1B 2.078(3)
Zn1B N2B 2.139(3)
Zn1B N5B 2.233(3)
Zn1B S1B 2.3324(11)
S1B C7B 1.740(4)
O1B C13B 1.279(4)
O2B C13B 1.232(4)
N1B C1B 1.314(4)
N1B C5B 1.347(4)
N2B C6B 1.288(4)
N2B N3B 1.358(4)
N3B C7B 1.334(4)
N4B C7B 1.329(4)
N4B H4B1 0.8800
N4B H4B2 0.8800
N5B C8B 1.483(4)
N5B C12B 1.483(4)
N5B C9B 1.488(5)
C1B C2B 1.402(5)
C1B C8B 1.508(5)
C2B C3B 1.370(5)
C2B H2B 0.9500
C3B C4B 1.388(5)
C3B H3B 0.9500
C4B C5B 1.390(5)
C4B H4B 0.9500
C5B C6B 1.456(5)
C6B H6B 0.9500
C8B H8BA 0.9900
C8B H8BB 0.9900
C9B C10B 1.523(5)
C9B H9BA 0.9900
C9B H9BB 0.9900
C10B C11B 1.505(5)
C10B H10A 0.9900
C10B H10B 0.9900
C11B C12B 1.514(5)
C11B H11A 0.9900
C11B H11B 0.9900
C12B C13B 1.529(5)
C12B H12B 1.0000
C14A O3A 1.397(5)
C14A H14A 0.9800
C14A H14B 0.9800
C14A H14C 0.9800
O3A H3AA 0.8400
O3B C14B 1.373(11)
O3B H3C 0.8400
C14B H14G 0.9800
C14B H14H 0.9800
C14B H14I 0.9800
O3X C14X 1.373(16)
O3X H3X 0.8400
C14X H14D 0.9800
C14X H14E 0.9800
C14X H14F 0.9800

loop_
_geom_torsion_atom_site_label_1
_geom_torsion_atom_site_label_2
_geom_torsion_atom_site_label_3
_geom_torsion_atom_site_label_4
_geom_torsion
O1A Zn1A S1A C7A -91.09(15)
N1A Zn1A S1A C7A 55.8(2)
N2A Zn1A S1A C7A 12.33(15)
N5A Zn1A S1A C7A 176.57(15)
N1A Zn1A O1A C13A 73.0(2)
N2A Zn1A O1A C13A 149.9(2)
N5A Zn1A O1A C13A -3.0(2)
S1A Zn1A O1A C13A -124.0(2)
O1A Zn1A N1A C1A -75.5(3)
N2A Zn1A N1A C1A -178.7(3)
N5A Zn1A N1A C1A 4.9(3)
S1A Zn1A N1A C1A 136.4(2)
O1A Zn1A N1A C5A 86.8(3)
N2A Zn1A N1A C5A -16.4(2)
N5A Zn1A N1A C5A 167.3(3)
S1A Zn1A N1A C5A -61.2(3)
O1A Zn1A N2A C6A -83.8(3)
N1A Zn1A N2A C6A 12.5(3)
N5A Zn1A N2A C6A 20.2(4)
S1A Zn1A N2A C6A 170.4(3)
O1A Zn1A N2A N3A 91.3(2)
N1A Zn1A N2A N3A -172.4(3)
N5A Zn1A N2A N3A -164.7(2)
S1A Zn1A N2A N3A -14.5(2)
C6A N2A N3A C7A -176.6(3)
Zn1A N2A N3A C7A 8.6(4)
O1A Zn1A N5A C8A 115.3(2)
N1A Zn1A N5A C8A 13.6(2)
N2A Zn1A N5A C8A 6.0(3)
S1A Zn1A N5A C8A -138.73(19)
O1A Zn1A N5A C9A -121.0(2)
N1A Zn1A N5A C9A 137.3(3)
N2A Zn1A N5A C9A 129.7(3)
S1A Zn1A N5A C9A -15.0(3)
O1A Zn1A N5A C12A -5.94(18)
N1A Zn1A N5A C12A -107.62(19)
N2A Zn1A N5A C12A -115.2(3)
S1A Zn1A N5A C12A 100.03(17)
C5A N1A C1A C2A -0.5(6)
Zn1A N1A C1A C2A 161.0(3)
C5A N1A C1A C8A 175.9(3)
Zn1A N1A C1A C8A -22.6(4)
N1A C1A C2A C3A 0.8(6)
C8A C1A C2A C3A -175.2(4)
C1A C2A C3A C4A -0.5(6)
C2A C3A C4A C5A -0.1(6)
C1A N1A C5A C4A -0.1(5)
Zn1A N1A C5A C4A -162.2(3)
C1A N1A C5A C6A -179.6(3)
Zn1A N1A C5A C6A 18.2(4)
C3A C4A C5A N1A 0.3(5)
C3A C4A C5A C6A 179.9(3)
N3A N2A C6A C5A 178.2(3)
Zn1A N2A C6A C5A -6.8(4)
N1A C5A C6A N2A -7.2(5)
C4A C5A C6A N2A 173.3(3)
N2A N3A C7A N4A -174.7(3)
N2A N3A C7A S1A 6.6(5)
Zn1A S1A C7A N4A 165.8(3)
Zn1A S1A C7A N3A -15.5(4)
C9A N5A C8A C1A -152.9(3)
C12A N5A C8A C1A 87.0(4)
Zn1A N5A C8A C1A -28.5(3)
N1A C1A C8A N5A 34.1(4)
C2A C1A C8A N5A -149.7(4)
C8A N5A C9A C10A -158.2(3)
C12A N5A C9A C10A -34.0(4)
Zn1A N5A C9A C10A 79.8(3)
N5A C9A C10A C11A 43.1(4)
C9A C10A C11A C12A -35.7(4)
C8A N5A C12A C13A -105.1(3)
C9A N5A C12A C13A 131.9(3)
Zn1A N5A C12A C13A 12.6(3)
C8A N5A C12A C11A 134.1(3)
C9A N5A C12A C11A 11.1(4)
Zn1A N5A C12A C11A -108.1(3)
C10A C11A C12A N5A 15.6(4)
C10A C11A C12A C13A -108.2(3)
Zn1A O1A C13A O2A -170.0(3)
Zn1A O1A C13A C12A 11.6(4)
N5A C12A C13A O2A 164.3(3)
C11A C12A C13A O2A -77.2(4)
N5A C12A C13A O1A -17.2(4)
C11A C12A C13A O1A 101.4(4)
O1B Zn1B S1B C7B -101.36(13)
N1B Zn1B S1B C7B 58.54(19)
N2B Zn1B S1B C7B 13.26(13)
N5B Zn1B S1B C7B 169.49(13)
N1B Zn1B O1B C13B 93.3(3)
N2B Zn1B O1B C13B 174.3(2)
N5B Zn1B O1B C13B 19.3(2)
S1B Zn1B O1B C13B -98.6(2)
O1B Zn1B N1B C1B -66.4(3)
N2B Zn1B N1B C1B -179.9(3)
N5B Zn1B N1B C1B 10.3(3)
S1B Zn1B N1B C1B 133.6(2)
O1B Zn1B N1B C5B 110.2(3)
N2B Zn1B N1B C5B -3.3(2)
N5B Zn1B N1B C5B -173.1(3)
S1B Zn1B N1B C5B -49.8(3)
O1B Zn1B N2B C6B -99.3(3)
N1B Zn1B N2B C6B 1.8(3)
N5B Zn1B N2B C6B 22.5(4)
S1B Zn1B N2B C6B 156.7(3)
O1B Zn1B N2B N3B 85.7(3)
N1B Zn1B N2B N3B -173.2(3)
N5B Zn1B N2B N3B -152.5(2)
S1B Zn1B N2B N3B -18.3(2)
C6B N2B N3B C7B -160.3(3)
Zn1B N2B N3B C7B 14.6(4)
O1B Zn1B N5B C8B 92.0(2)
N1B Zn1B N5B C8B -17.1(2)
N2B Zn1B N5B C8B -37.5(3)
S1B Zn1B N5B C8B -163.56(18)
O1B Zn1B N5B C12B -26.7(2)
N1B Zn1B N5B C12B -135.8(2)
N2B Zn1B N5B C12B -156.3(2)
S1B Zn1B N5B C12B 77.7(2)
O1B Zn1B N5B C9B -141.6(2)
N1B Zn1B N5B C9B 109.3(2)
N2B Zn1B N5B C9B 88.9(3)
S1B Zn1B N5B C9B -37.1(2)
C5B N1B C1B C2B 1.0(5)
Zn1B N1B C1B C2B 177.5(3)
C5B N1B C1B C8B -177.2(3)
Zn1B N1B C1B C8B -0.7(4)
N1B C1B C2B C3B -0.3(5)
C8B C1B C2B C3B 177.8(3)
C1B C2B C3B C4B -0.3(6)
C2B C3B C4B C5B 0.2(6)
C1B N1B C5B C4B -1.1(5)
Zn1B N1B C5B C4B -177.7(3)
C1B N1B C5B C6B -179.2(3)
Zn1B N1B C5B C6B 4.3(4)
C3B C4B C5B N1B 0.5(5)
C3B C4B C5B C6B 178.3(3)
N3B N2B C6B C5B 174.9(3)
Zn1B N2B C6B C5B -0.1(4)
N1B C5B C6B N2B -2.7(5)
C4B C5B C6B N2B 179.4(3)
N2B N3B C7B N4B 179.3(3)
N2B N3B C7B S1B 1.6(4)
Zn1B S1B C7B N4B 168.9(2)
Zn1B S1B C7B N3B -13.4(3)
C12B N5B C8B C1B 133.3(3)
C9B N5B C8B C1B -103.9(3)
Zn1B N5B C8B C1B 21.8(3)
N1B C1B C8B N5B -15.2(4)
C2B C1B C8B N5B 166.7(3)
C8B N5B C9B C10B -131.1(3)
C12B N5B C9B C10B -5.8(4)
Zn1B N5B C9B C10B 104.9(3)
N5B C9B C10B C11B -18.9(4)
C9B C10B C11B C12B 35.9(4)
C8B N5B C12B C11B 153.8(3)
C9B N5B C12B C11B 28.0(4)
Zn1B N5B C12B C11B -89.9(3)
C8B N5B C12B C13B -85.3(4)
C9B N5B C12B C13B 148.9(3)
Zn1B N5B C12B C13B 31.0(3)
C10B C11B C12B N5B -39.3(4)
C10B C11B C12B C13B -161.1(3)
Zn1B O1B C13B O2B 169.6(3)
Zn1B O1B C13B C12B -5.9(4)
N5B C12B C13B O2B 163.7(3)
C11B C12B C13B O2B -80.4(4)
N5B C12B C13B O1B -20.5(5)
C11B C12B C13B O1B 95.5(4)
